data_2106667
loop_
_publ_author_name
'Cromer, D.T.'
'Larson, A.C.'
'Roof, R.B.jr.'

_publ_section_title
;
 The structure of Pu5 Ru3
;
_journal_name_full 'Acta Crystallographica B (24,1968-38,1982)'
_journal_page_first 1756
_journal_page_last 1757
_journal_volume 31
_journal_year 1975
_chemical_formula_sum 'Pu5 Ru3'
_space_group_IT_number 140
_symmetry_space_group_name_Hall '-I 4 2c'
_symmetry_space_group_name_H-M 'I 4/m c m'
_cell_angle_alpha 90
_cell_angle_beta 90
_cell_angle_gamma 90
_cell_formula_units_Z 4
_cell_length_a 10.745
_cell_length_b 10.745
_cell_length_c 5.719
_cell_volume 660.287
_citation_journal_id_ASTM ACBCAR
_cod_data_source_file Cromer_ACBCAR_1975_40.cif
_cod_data_source_block Pu5Ru3
_cod_original_cell_volume 660.2872
_cod_database_code 2106667

loop_
_symmetry_equiv_pos_as_xyz
x,y,z
-y,x,z
-x,-y,z
y,-x,z
x,-y,-z+1/2
y,x,-z+1/2
-x,y,-z+1/2
-y,-x,-z+1/2
-x,-y,-z
y,-x,-z
x,y,-z
-y,x,-z
-x,y,z-1/2
-y,-x,z-1/2
x,-y,z-1/2
y,x,z-1/2
x+1/2,y+1/2,z+1/2
-y+1/2,x+1/2,z+1/2
-x+1/2,-y+1/2,z+1/2
y+1/2,-x+1/2,z+1/2
x+1/2,-y+1/2,-z+1
y+1/2,x+1/2,-z+1
-x+1/2,y+1/2,-z+1
-y+1/2,-x+1/2,-z+1
-x+1/2,-y+1/2,-z+1/2
y+1/2,-x+1/2,-z+1/2
x+1/2,y+1/2,-z+1/2
-y+1/2,x+1/2,-z+1/2
-x+1/2,y+1/2,z
-y+1/2,-x+1/2,z
x+1/2,-y+1/2,z
y+1/2,x+1/2,z

loop_
_atom_site_label
_atom_site_type_symbol
_atom_site_fract_x
_atom_site_fract_y
_atom_site_fract_z
_atom_site_occupancy
_atom_site_U_iso_or_equiv
Pu1 Pu 0 0.5 0.25 1 0.0
Ru2 Ru 0.1596 0.6596 0 1 0.0
Ru1 Ru 0 0 0.25 1 0.0
Pu2 Pu 0.0831 0.2195 0 1 0.0
